data_1543712
loop_
_publ_author_name
'McGuirk, C. Michael'
'Mendez-Arroyo, Jose'
'd'Aquino, Andrea I.'
'Stern, Charlotte L.'
'Liu, Yuan'
'Mirkin, Chad A.'

_publ_section_title
;
 A concerted two-prong approach to the in situ allosteric regulation of
 bifunctional catalysis
;
_journal_issue 11
_journal_name_full 'Chem. Sci.'
_journal_page_first 6674
_journal_paper_doi 10.1039/C6SC01454B
_journal_volume 7
_journal_year 2016
_chemical_absolute_configuration ad
_chemical_formula_moiety '2(C44 H46 N4 O3 P S), C H2 Cl2, 2(H2 O)'
_chemical_formula_sum 'C89 H98 Cl2 N8 O8 P2 S2'
_chemical_formula_weight 1604.71
_chemical_name_systematic
;
 ?
;
_space_group_crystal_system monoclinic
_space_group_IT_number 5
_space_group_name_Hall 'C 2y'
_space_group_name_H-M_alt 'C 1 2 1'
_symmetry_space_group_name_Hall 'C 2y'
_symmetry_space_group_name_H-M 'C 1 2 1'
_atom_sites_solution_hydrogens mixed
_atom_sites_solution_primary direct
_audit_creation_date 2014-09-23
_audit_creation_method
;
Olex2 1.2
(compiled 2014.09.19 svn.r3010 for OlexSys, GUI svn.r4874)
;
_audit_update_record
;
2016-03-21 deposited with the CCDC.
2016-07-12 downloaded from the CCDC.
;
_cell_angle_alpha 90
_cell_angle_beta 103.831(3)
_cell_angle_gamma 90
_cell_formula_units_Z 2
_cell_length_a 48.8875(19)
_cell_length_b 6.1721(2)
_cell_length_c 13.7803(5)
_cell_measurement_reflns_used 9936
_cell_measurement_temperature 100(2)
_cell_measurement_theta_max 65.073
_cell_measurement_theta_min 3.303
_cell_volume 4037.5(3)
_computing_cell_refinement 'SAINT V7.23A (Bruker, 2005)'
_computing_data_collection 'APEX2 V2.1-4 (Bruker, 2007)'
_computing_data_reduction 'Bruker SAINT'
_computing_molecular_graphics 'Olex2 (Dolomanov et al., 2009)'
_computing_publication_material 'Olex2 (Dolomanov et al., 2009)'
_computing_structure_refinement 'ShelXL (Sheldrick, 2008)'
_computing_structure_solution 'ShelXT (Sheldrick, 2008)'
_diffrn_ambient_temperature 100.0
_diffrn_detector_area_resol_mean 8
_diffrn_measured_fraction_theta_full 0.931
_diffrn_measured_fraction_theta_max 0.987
_diffrn_measurement_device_type 'Bruker Kappa APEX CCD area detector'
_diffrn_measurement_method '\w and \f scans'
_diffrn_radiation_monochromator 'MX optics'
_diffrn_radiation_type CuK\a
_diffrn_radiation_wavelength 1.54178
_diffrn_reflns_av_R_equivalents 0.0346
_diffrn_reflns_av_unetI/netI 0.0418
_diffrn_reflns_Laue_measured_fraction_full 0.931
_diffrn_reflns_Laue_measured_fraction_max 0.987
_diffrn_reflns_limit_h_max 56
_diffrn_reflns_limit_h_min -56
_diffrn_reflns_limit_k_max 7
_diffrn_reflns_limit_k_min -7
_diffrn_reflns_limit_l_max 16
_diffrn_reflns_limit_l_min -15
_diffrn_reflns_number 15230
_diffrn_reflns_point_group_measured_fraction_full 0.909
_diffrn_reflns_point_group_measured_fraction_max 0.966
_diffrn_reflns_theta_full 67.679
_diffrn_reflns_theta_max 65.137
_diffrn_reflns_theta_min 3.303
_diffrn_source microsource
_exptl_absorpt_coefficient_mu 2.084
_exptl_absorpt_correction_T_max 0.7526
_exptl_absorpt_correction_T_min 0.6352
_exptl_absorpt_correction_type multi-scan
_exptl_absorpt_process_details
;
SADABS-2012/1 (Bruker,2012) was used for absorption correction.
wR2(int) was 0.0655 before and 0.0436 after correction.
The Ratio of minimum to maximum transmission is 0.8440.
The \l/2 correction factor is 0.0015.
;
_exptl_crystal_colour colourless
_exptl_crystal_density_diffrn 1.320
_exptl_crystal_description plate
_exptl_crystal_F_000 1696
_exptl_crystal_recrystallization_method 'Vapour deposition'
_exptl_crystal_size_max 0.11
_exptl_crystal_size_mid 0.092
_exptl_crystal_size_min 0.011
_refine_diff_density_max 0.405
_refine_diff_density_min -0.799
_refine_diff_density_rms 0.065
_refine_ls_abs_structure_details
;
 Flack x determined using 2613 quotients [(I+)-(I-)]/[(I+)+(I-)]
 (Parsons and Flack (2004), Acta Cryst. A60, s61).
;
_refine_ls_abs_structure_Flack 0.019(16)
_refine_ls_extinction_method none
_refine_ls_goodness_of_fit_ref 1.042
_refine_ls_hydrogen_treatment constr
_refine_ls_matrix_type full
_refine_ls_number_parameters 598
_refine_ls_number_reflns 6673
_refine_ls_number_restraints 251
_refine_ls_restrained_S_all 1.028
_refine_ls_R_factor_all 0.0517
_refine_ls_R_factor_gt 0.0488
_refine_ls_shift/su_max 0.002
_refine_ls_shift/su_mean 0.000
_refine_ls_structure_factor_coef Fsqd
_refine_ls_weighting_details 'w=1/[\s^2^(Fo^2^)+(0.0754P)^2^+7.7088P] where P=(Fo^2^+2Fc^2^)/3'
_refine_ls_weighting_scheme calc
_refine_ls_wR_factor_gt 0.1288
_refine_ls_wR_factor_ref 0.1311
_reflns_Friedel_coverage 0.774
_reflns_Friedel_fraction_full 0.883
_reflns_Friedel_fraction_max 0.941
_reflns_number_gt 6308
_reflns_number_total 6673
_reflns_threshold_expression 'I > 2\s(I)'
_cod_data_source_file c6sc01454b2.cif
_cod_data_source_block cx0040a
_cod_depositor_comments 'Adding full bibliography for 1543711--1543714.cif.'
_cod_database_code 1543712
_shelxl_version_number 2013-4
_shelx_space_group_comment
;
The symmetry employed for this shelxl refinement is uniquely defined
by the following loop, which should always be used as a source of
symmetry information in preference to the above space-group names.
They are only intended as comments.
;
_shelx_estimated_absorpt_t_max 0.977
_shelx_estimated_absorpt_t_min 0.803
_olex2_refinement_description
;
1. Fixed Uiso
 At 1.2 times of:
  All C(H) groups, All C(H,H) groups, All N(H) groups
 At 1.5 times of:
  All C(H,H,H) groups, All O(H,H) groups
2. Rigid bond restraints
 C2, C3, C4, C5, C6, C2A, C3A, C4A, C5A, C6A
 with sigma for 1-2 distances of 0.01 and sigma for 1-3 distances of 0.01
 C8, C9, C10, C11, C12, C8A, C9A, C10A, C11A, C12A
 with sigma for 1-2 distances of 0.01 and sigma for 1-3 distances of 0.01
3. Uiso/Uaniso restraints and constraints
C2 \\sim C3 \\sim C4 \\sim C5 \\sim C6 \\sim C2A \\sim C3A \\sim C4A \\sim C5A
\\sim C6A: within 1.7A with sigma of 0.01 and sigma for terminal atoms of 0.02
C8 \\sim C9 \\sim C10 \\sim C11 \\sim C12 \\sim C8A \\sim C9A \\sim C10A \\sim
C11A \\sim C12A: within 1.7A with sigma of 0.01 and sigma for terminal atoms of
0.02
4. Others
 Sof(C2A)=Sof(H2AA)=Sof(C3A)=Sof(H3A)=Sof(C4A)=Sof(H4AA)=Sof(C5A)=Sof(H5A)=
 Sof(C6A)=Sof(H6A)=1-FVAR(1)
 Sof(C2)=Sof(H2A)=Sof(C3)=Sof(H3)=Sof(C4)=Sof(H4A)=Sof(C5)=Sof(H5)=Sof(C6)=
 Sof(H6)=FVAR(1)
 Sof(C8A)=Sof(H8A)=Sof(C9A)=Sof(H9A)=Sof(C10A)=Sof(H10A)=Sof(C11A)=Sof(H11A)=
 Sof(C12A)=Sof(H12A)=1-FVAR(2)
 Sof(C8)=Sof(H8)=Sof(C9)=Sof(H9)=Sof(C10)=Sof(H10)=Sof(C11)=Sof(H11)=Sof(C12)=
 Sof(H12)=FVAR(2)
 Fixed Sof: H1SA(0.5) H1SB(0.5)
5.a Free rotating group:
 O1S(H1SC,H1SD)
5.b Ternary CH refined with riding coordinates:
 N4(H4), C25(H25), C36(H36), C38(H38), C42(H42)
5.c Secondary CH2 refined with riding coordinates:
 C13(H13A,H13B), C14(H14A,H14B), C37(H37A,H37B), C39(H39A,H39B), C40(H40A,
 H40B), C41(H41A,H41B), C43(H43A,H43B), C1S(H1SA,H1SB)
5.d Aromatic/amide H refined with riding coordinates:
 N1(H1), N2(H2), C2(H2A), C3(H3), C4(H4A), C5(H5), C6(H6), C8(H8), C9(H9),
 C10(H10), C11(H11), C12(H12), C16(H16), C17(H17), C19(H19), C20(H20), C27(H27),
  C28(H28), C30(H30), C31(H31), C33(H33), C2A(H2AA), C3A(H3A), C4A(H4AA),
 C5A(H5A), C6A(H6A), C8A(H8A), C9A(H9A), C10A(H10A), C11A(H11A), C12A(H12A)
5.e Idealised Me refined as rotating group:
 C35(H35A,H35B,H35C), C44(H44A,H44B,H44C)
;
_olex2_submission_original_sample_id cx0040a
_olex2_submission_special_instructions 'No special instructions were received'

loop_
_space_group_symop_operation_xyz
'x, y, z'
'-x, y, -z'
'x+1/2, y+1/2, z'
'-x+1/2, y+1/2, -z'

loop_
_atom_site_label
_atom_site_type_symbol
_atom_site_fract_x
_atom_site_fract_y
_atom_site_fract_z
_atom_site_U_iso_or_equiv
_atom_site_adp_type
_atom_site_occupancy
_atom_site_site_symmetry_order
_atom_site_calc_flag
_atom_site_refinement_flags_posn
_atom_site_refinement_flags_adp
_atom_site_refinement_flags_occupancy
_atom_site_disorder_assembly
_atom_site_disorder_group
S1 S 0.56946(2) 0.3372(2) 0.03066(9) 0.0291(3) Uani 1 1 d . . . . .
P1 P 0.56525(3) -0.1216(3) 0.27792(10) 0.0356(4) Uani 1 1 d . . . . .
O1 O 0.69953(6) 0.8248(5) 0.1158(2) 0.0145(6) Uani 1 1 d . . . . .
O2 O 0.76273(6) 0.8012(5) 0.2530(2) 0.0156(6) Uani 1 1 d . . . . .
O3 O 0.84836(7) 0.9193(5) 0.5264(2) 0.0215(7) Uani 1 1 d . . . . .
N1 N 0.69513(7) 0.2841(5) 0.1236(2) 0.0120(7) Uani 1 1 d . . . . .
H1 H 0.7018 0.1542 0.1163 0.014 Uiso 1 1 calc R . . . .
N2 N 0.75973(7) 0.2734(5) 0.2555(2) 0.0112(7) Uani 1 1 d . . . . .
H2 H 0.7541 0.1379 0.2472 0.013 Uiso 1 1 calc R . . . .
N4 N 0.80452(8) 0.2204(6) 0.1632(2) 0.0130(7) Uani 1 1 d . . . . .
H4 H 0.7849 0.1755 0.1290 0.016 Uiso 1 1 calc R . . . .
N28 N 0.79416(8) 0.1996(6) 0.6299(3) 0.0187(8) Uani 1 1 d . . . . .
C1 C 0.56897(11) -0.0224(9) 0.4060(4) 0.0305(12) Uani 1 1 d . . . . .
C2 C 0.5910(2) 0.1053(15) 0.4506(6) 0.040(2) Uani 0.739(11) 1 d . U . A 1
H2A H 0.6043 0.1468 0.4135 0.047 Uiso 0.739(11) 1 calc R . . A 1
C3 C 0.5950(2) 0.1769(17) 0.5477(6) 0.046(2) Uani 0.739(11) 1 d . U . A 1
H3 H 0.6103 0.2705 0.5756 0.055 Uiso 0.739(11) 1 calc R . . A 1
C4 C 0.5769(4) 0.113(4) 0.6034(19) 0.043(3) Uani 0.739(11) 1 d . U . A 1
H4A H 0.5792 0.1691 0.6691 0.052 Uiso 0.739(11) 1 calc R . . A 1
C5 C 0.5553(2) -0.0310(19) 0.5669(7) 0.045(2) Uani 0.739(11) 1 d . U . A 1
H5 H 0.5431 -0.0779 0.6071 0.054 Uiso 0.739(11) 1 calc R . . A 1
C6 C 0.5519(2) -0.1058(18) 0.4682(6) 0.043(2) Uani 0.739(11) 1 d . U . A 1
H6 H 0.5380 -0.2128 0.4426 0.051 Uiso 0.739(11) 1 calc R . . A 1
C7 C 0.52716(12) -0.1300(10) 0.2317(4) 0.0359(13) Uani 1 1 d . . . . .
C8 C 0.5105(9) 0.072(6) 0.252(3) 0.037(5) Uani 0.416(18) 1 d . U . B 1
H8 H 0.5202 0.1857 0.2928 0.044 Uiso 0.416(18) 1 calc R . . B 1
C9 C 0.4816(5) 0.091(4) 0.2107(17) 0.040(4) Uani 0.416(18) 1 d . U . B 1
H9 H 0.4718 0.2202 0.2191 0.048 Uiso 0.416(18) 1 calc R . . B 1
C10 C 0.4678(5) -0.078(4) 0.1588(17) 0.047(4) Uani 0.416(18) 1 d . U . B 1
H10 H 0.4482 -0.0622 0.1300 0.056 Uiso 0.416(18) 1 calc R . . B 1
C11 C 0.4795(5) -0.260(4) 0.1458(18) 0.045(4) Uani 0.416(18) 1 d . U . B 1
H11 H 0.4685 -0.3766 0.1117 0.054 Uiso 0.416(18) 1 calc R . . B 1
C12 C 0.5092(5) -0.284(4) 0.1835(18) 0.046(4) Uani 0.416(18) 1 d . U . B 1
H12 H 0.5172 -0.4208 0.1739 0.056 Uiso 0.416(18) 1 calc R . . B 1
C13 C 0.57263(11) 0.1282(10) 0.2138(4) 0.0316(12) Uani 1 1 d . . . . .
H13A H 0.5634 0.2535 0.2376 0.038 Uiso 1 1 calc R . . . .
H13B H 0.5932 0.1553 0.2301 0.038 Uiso 1 1 calc R . . . .
C14 C 0.56163(10) 0.1043(10) 0.1003(4) 0.0286(12) Uani 1 1 d . . . . .
H14A H 0.5410 0.0827 0.0847 0.034 Uiso 1 1 calc R . . . .
H14B H 0.5701 -0.0266 0.0780 0.034 Uiso 1 1 calc R . . . .
C15 C 0.60675(9) 0.3250(8) 0.0568(3) 0.0193(9) Uani 1 1 d . . . . .
C16 C 0.62039(9) 0.1424(7) 0.0333(3) 0.0168(9) Uani 1 1 d . . . . .
H16 H 0.6096 0.0224 0.0024 0.020 Uiso 1 1 calc R . . . .
C17 C 0.64955(9) 0.1318(7) 0.0541(3) 0.0135(8) Uani 1 1 d . . . . .
H17 H 0.6585 0.0045 0.0382 0.016 Uiso 1 1 calc R . . . .
C18 C 0.66581(9) 0.3081(7) 0.0983(3) 0.0112(8) Uani 1 1 d . . . . .
C19 C 0.65217(9) 0.4935(7) 0.1207(3) 0.0159(9) Uani 1 1 d . . . . .
H19 H 0.6629 0.6152 0.1499 0.019 Uiso 1 1 calc R . . . .
C20 C 0.62303(9) 0.5013(8) 0.1005(3) 0.0188(9) Uani 1 1 d . . . . .
H20 H 0.6140 0.6281 0.1166 0.023 Uiso 1 1 calc R . . . .
C21 C 0.71417(9) 0.4414(6) 0.1581(3) 0.0103(8) Uani 1 1 d . . . . .
C22 C 0.71521(9) 0.6780(7) 0.1539(3) 0.0106(8) Uani 1 1 d . . . . .
C23 C 0.74472(9) 0.6683(7) 0.2165(3) 0.0118(8) Uani 1 1 d . . . . .
C24 C 0.74233(9) 0.4301(6) 0.2153(3) 0.0107(8) Uani 1 1 d . . . . .
C25 C 0.78848(8) 0.3212(7) 0.3141(3) 0.0105(8) Uani 1 1 d . . . . .
H25 H 0.7925 0.4776 0.3045 0.013 Uiso 1 1 calc R . . . .
C26 C 0.79079(8) 0.2833(6) 0.4253(3) 0.0110(8) Uani 1 1 d . . . . .
C27 C 0.77825(9) 0.1062(7) 0.4562(3) 0.0145(9) Uani 1 1 d . . . . .
H27 H 0.7681 0.0065 0.4084 0.017 Uiso 1 1 calc R . . . .
C28 C 0.78035(9) 0.0718(7) 0.5583(3) 0.0172(9) Uani 1 1 d . . . . .
H28 H 0.7712 -0.0517 0.5770 0.021 Uiso 1 1 calc R . . . .
C29 C 0.80705(9) 0.3775(7) 0.6013(3) 0.0148(9) Uani 1 1 d . . . . .
C30 C 0.82287(10) 0.5113(7) 0.6765(3) 0.0176(9) Uani 1 1 d . . . . .
H30 H 0.8238 0.4768 0.7445 0.021 Uiso 1 1 calc R . . . .
C31 C 0.83691(10) 0.6900(7) 0.6551(3) 0.0175(9) Uani 1 1 d . . . . .
H31 H 0.8478 0.7764 0.7074 0.021 Uiso 1 1 calc R . . . .
C32 C 0.83512(9) 0.7442(7) 0.5546(3) 0.0146(9) Uani 1 1 d . . . . .
C33 C 0.81985(9) 0.6186(7) 0.4793(3) 0.0138(8) Uani 1 1 d . . . . .
H33 H 0.8188 0.6591 0.4119 0.017 Uiso 1 1 calc R . . . .
C34 C 0.80558(9) 0.4296(7) 0.4986(3) 0.0128(8) Uani 1 1 d . . . . .
C35 C 0.86462(10) 1.0561(8) 0.6014(3) 0.0218(10) Uani 1 1 d . . . . .
H35A H 0.8725 1.1753 0.5697 0.033 Uiso 1 1 calc GR . . . .
H35B H 0.8800 0.9723 0.6435 0.033 Uiso 1 1 calc GR . . . .
H35C H 0.8526 1.1151 0.6426 0.033 Uiso 1 1 calc GR . . . .
C36 C 0.80955(9) 0.1849(7) 0.2729(3) 0.0115(8) Uani 1 1 d . . . . .
H36 H 0.8055 0.0289 0.2835 0.014 Uiso 1 1 calc R . . . .
C37 C 0.84097(9) 0.2261(7) 0.3242(3) 0.0132(9) Uani 1 1 d . . . . .
H37A H 0.8425 0.3209 0.3831 0.016 Uiso 1 1 calc R . . . .
H37B H 0.8505 0.0871 0.3470 0.016 Uiso 1 1 calc R . . . .
C38 C 0.85510(9) 0.3346(7) 0.2490(3) 0.0146(8) Uani 1 1 d . . . . .
H38 H 0.8747 0.3806 0.2827 0.018 Uiso 1 1 calc R . . . .
C39 C 0.83755(9) 0.5305(7) 0.2051(3) 0.0179(9) Uani 1 1 d . . . . .
H39A H 0.8475 0.6152 0.1631 0.022 Uiso 1 1 calc R . . . .
H39B H 0.8345 0.6254 0.2595 0.022 Uiso 1 1 calc R . . . .
C40 C 0.80906(10) 0.4501(7) 0.1415(3) 0.0172(9) Uani 1 1 d . . . . .
H40A H 0.7937 0.5392 0.1560 0.021 Uiso 1 1 calc R . . . .
H40B H 0.8087 0.4667 0.0698 0.021 Uiso 1 1 calc R . . . .
C41 C 0.82528(9) 0.0887(7) 0.1266(3) 0.0148(9) Uani 1 1 d . . . . .
H41A H 0.8199 0.0847 0.0526 0.018 Uiso 1 1 calc R . . . .
H41B H 0.8250 -0.0617 0.1512 0.018 Uiso 1 1 calc R . . . .
C42 C 0.85566(9) 0.1816(7) 0.1618(3) 0.0150(9) Uani 1 1 d . . . . .
H42 H 0.8593 0.2723 0.1061 0.018 Uiso 1 1 calc R . . . .
C43 C 0.87825(9) 0.0080(7) 0.1840(3) 0.0182(9) Uani 1 1 d . . . . .
H43A H 0.8742 -0.1012 0.1299 0.022 Uiso 1 1 calc R . . . .
H43B H 0.8775 -0.0659 0.2471 0.022 Uiso 1 1 calc R . . . .
C44 C 0.90775(11) 0.0962(9) 0.1934(5) 0.0357(13) Uani 1 1 d . . . . .
H44A H 0.9084 0.1777 0.1329 0.054 Uiso 1 1 calc GR . . . .
H44B H 0.9212 -0.0243 0.2018 0.054 Uiso 1 1 calc GR . . . .
H44C H 0.9128 0.1922 0.2516 0.054 Uiso 1 1 calc GR . . . .
C2A C 0.5760(6) 0.201(5) 0.4356(17) 0.039(4) Uani 0.261(11) 1 d . U . A 2
H2AA H 0.5790 0.3076 0.3893 0.047 Uiso 0.261(11) 1 calc R . . A 2
C3A C 0.5781(6) 0.251(5) 0.5388(17) 0.041(4) Uani 0.261(11) 1 d . U . A 2
H3A H 0.5832 0.3932 0.5632 0.049 Uiso 0.261(11) 1 calc R . . A 2
C4A C 0.5726(14) 0.090(13) 0.604(6) 0.043(4) Uani 0.261(11) 1 d . U . A 2
H4AA H 0.5743 0.1154 0.6734 0.052 Uiso 0.261(11) 1 calc R . . A 2
C5A C 0.5650(7) -0.097(6) 0.562(2) 0.048(4) Uani 0.261(11) 1 d . U . A 2
H5A H 0.5586 -0.2034 0.6013 0.058 Uiso 0.261(11) 1 calc R . . A 2
C6A C 0.5654(8) -0.157(6) 0.463(2) 0.054(5) Uani 0.261(11) 1 d . U . A 2
H6A H 0.5627 -0.3043 0.4423 0.065 Uiso 0.261(11) 1 calc R . . A 2
C8A C 0.5095(6) 0.016(4) 0.242(2) 0.035(4) Uani 0.584(18) 1 d . U . B 2
H8A H 0.5162 0.1405 0.2804 0.042 Uiso 0.584(18) 1 calc R . . B 2
C9A C 0.4805(4) -0.003(3) 0.1971(12) 0.040(3) Uani 0.584(18) 1 d . U . B 2
H9A H 0.4677 0.1045 0.2083 0.048 Uiso 0.584(18) 1 calc R . . B 2
C10A C 0.4712(3) -0.177(3) 0.1377(12) 0.042(3) Uani 0.584(18) 1 d . U . B 2
H10A H 0.4518 -0.1897 0.1050 0.050 Uiso 0.584(18) 1 calc R . . B 2
C11A C 0.4905(3) -0.338(3) 0.1251(9) 0.046(3) Uani 0.584(18) 1 d . U . B 2
H11A H 0.4839 -0.4616 0.0857 0.055 Uiso 0.584(18) 1 calc R . . B 2
C12A C 0.5192(3) -0.318(3) 0.1694(11) 0.037(3) Uani 0.584(18) 1 d . U . B 2
H12A H 0.5326 -0.4221 0.1593 0.044 Uiso 0.584(18) 1 calc R . . B 2
Cl1S Cl 0.48930(5) 0.4910(5) 0.39154(16) 0.0873(7) Uani 1 1 d . . . . .
C1S C 0.5000 0.335(3) 0.5000 0.106(5) Uani 1 2 d S T P . .
H1SA H 0.4842 0.2400 0.5068 0.127 Uiso 0.5 1 calc R . . . .
H1SB H 0.5158 0.2401 0.4932 0.127 Uiso 0.5 1 calc R . . . .
O1S O 0.75154(7) 0.1197(6) 0.0317(2) 0.0258(8) Uani 1 1 d . . . . .
H1SC H 0.7397 0.0773 0.0656 0.039 Uiso 1 1 d G . . . .
H1SD H 0.7463 0.2442 0.0043 0.039 Uiso 1 1 d G . . . .

loop_
_atom_site_aniso_label
_atom_site_aniso_U_11
_atom_site_aniso_U_22
_atom_site_aniso_U_33
_atom_site_aniso_U_23
_atom_site_aniso_U_13
_atom_site_aniso_U_12
S1 0.0143(5) 0.0415(8) 0.0301(6) 0.0031(6) 0.0025(4) 0.0037(5)
P1 0.0348(7) 0.0437(9) 0.0246(6) -0.0041(6) -0.0002(5) 0.0047(7)
O1 0.0208(15) 0.0094(14) 0.0131(13) 0.0034(12) 0.0032(11) 0.0004(12)
O2 0.0198(16) 0.0107(15) 0.0149(14) -0.0042(12) 0.0014(12) -0.0015(13)
O3 0.0310(18) 0.0184(17) 0.0137(14) -0.0006(13) 0.0025(13) -0.0090(14)
N1 0.0165(19) 0.0060(16) 0.0135(16) -0.0019(13) 0.0034(14) 0.0000(14)
N2 0.0164(18) 0.0079(17) 0.0086(15) 0.0003(13) 0.0015(13) -0.0022(13)
N4 0.0162(19) 0.0158(18) 0.0064(16) -0.0009(14) 0.0015(13) -0.0002(14)
N28 0.028(2) 0.0174(19) 0.0129(18) -0.0006(15) 0.0085(15) -0.0038(16)
C1 0.025(3) 0.040(3) 0.024(2) 0.003(2) 0.000(2) -0.001(2)
C2 0.039(5) 0.053(5) 0.024(3) 0.007(3) 0.002(3) -0.013(4)
C3 0.049(5) 0.055(5) 0.028(3) 0.000(3) 0.000(3) -0.017(4)
C4 0.043(6) 0.059(6) 0.022(3) 0.002(4) -0.001(4) -0.005(5)
C5 0.038(5) 0.070(6) 0.027(3) 0.001(4) 0.011(3) -0.001(4)
C6 0.037(5) 0.067(6) 0.025(3) 0.000(4) 0.010(4) -0.019(4)
C7 0.035(3) 0.046(4) 0.022(2) 0.007(2) -0.002(2) -0.018(3)
C8 0.020(5) 0.059(11) 0.030(8) 0.005(9) 0.003(6) -0.011(9)
C9 0.026(5) 0.059(9) 0.035(7) 0.008(7) 0.006(5) -0.018(8)
C10 0.036(6) 0.061(9) 0.038(7) 0.006(7) -0.004(5) -0.021(7)
C11 0.035(8) 0.054(8) 0.040(6) 0.004(7) -0.002(6) -0.024(6)
C12 0.041(8) 0.054(8) 0.038(7) 0.001(6) -0.001(7) -0.016(7)
C13 0.022(2) 0.049(3) 0.024(2) -0.008(2) 0.006(2) -0.010(2)
C14 0.018(2) 0.044(3) 0.024(2) -0.003(2) 0.0059(19) -0.007(2)
C15 0.018(2) 0.025(2) 0.016(2) 0.006(2) 0.0038(17) 0.0030(19)
C16 0.019(2) 0.017(2) 0.0133(19) -0.0005(18) 0.0016(16) -0.0036(18)
C17 0.018(2) 0.011(2) 0.0121(19) 0.0016(16) 0.0040(16) 0.0010(17)
C18 0.016(2) 0.011(2) 0.0065(17) 0.0038(16) 0.0019(15) 0.0010(16)
C19 0.022(2) 0.013(2) 0.013(2) -0.0001(17) 0.0051(17) -0.0010(18)
C20 0.021(2) 0.020(2) 0.017(2) 0.0041(18) 0.0069(18) 0.0053(19)
C21 0.016(2) 0.0087(19) 0.0070(17) -0.0011(15) 0.0044(15) 0.0003(16)
C22 0.019(2) 0.007(2) 0.0066(18) -0.0005(16) 0.0047(15) -0.0017(17)
C23 0.018(2) 0.011(2) 0.0066(18) -0.0021(16) 0.0047(16) 0.0018(18)
C24 0.017(2) 0.009(2) 0.0060(17) -0.0011(15) 0.0047(16) -0.0011(16)
C25 0.0134(19) 0.009(2) 0.0088(18) 0.0004(16) 0.0028(15) -0.0015(16)
C26 0.014(2) 0.010(2) 0.0098(19) 0.0018(16) 0.0043(16) 0.0042(16)
C27 0.019(2) 0.012(2) 0.013(2) -0.0009(17) 0.0068(17) -0.0004(17)
C28 0.023(2) 0.016(2) 0.015(2) 0.0009(18) 0.0079(17) -0.0016(18)
C29 0.024(2) 0.011(2) 0.0119(19) 0.0012(17) 0.0081(16) 0.0015(18)
C30 0.030(2) 0.017(2) 0.0064(18) 0.0010(17) 0.0055(17) -0.0003(19)
C31 0.024(2) 0.016(2) 0.012(2) -0.0038(18) 0.0023(17) -0.0020(18)
C32 0.021(2) 0.010(2) 0.013(2) 0.0003(16) 0.0052(17) 0.0010(17)
C33 0.019(2) 0.014(2) 0.0089(18) 0.0014(16) 0.0050(16) 0.0016(17)
C34 0.016(2) 0.014(2) 0.0093(18) -0.0009(16) 0.0048(16) 0.0039(17)
C35 0.023(2) 0.018(2) 0.021(2) -0.0029(19) -0.0015(18) -0.006(2)
C36 0.017(2) 0.0096(19) 0.0068(18) 0.0009(16) 0.0014(15) -0.0009(16)
C37 0.015(2) 0.015(2) 0.0095(19) 0.0015(16) 0.0026(16) 0.0018(16)
C38 0.018(2) 0.012(2) 0.0149(19) -0.0017(18) 0.0063(16) -0.0035(18)
C39 0.027(2) 0.010(2) 0.021(2) -0.0006(18) 0.0142(18) -0.0016(19)
C40 0.028(2) 0.015(2) 0.0116(19) 0.0059(17) 0.0101(18) 0.0055(18)
C41 0.016(2) 0.016(2) 0.0114(19) -0.0016(17) 0.0034(16) 0.0011(17)
C42 0.022(2) 0.013(2) 0.012(2) 0.0020(18) 0.0080(17) -0.0010(18)
C43 0.020(2) 0.017(2) 0.019(2) -0.0031(18) 0.0069(17) 0.0004(18)
C44 0.023(3) 0.033(3) 0.053(3) -0.010(3) 0.013(2) 0.000(2)
C2A 0.039(8) 0.054(8) 0.027(6) -0.002(7) 0.014(7) -0.010(7)
C3A 0.043(8) 0.053(7) 0.027(6) -0.004(6) 0.008(6) -0.008(7)
C4A 0.044(8) 0.061(7) 0.024(6) 0.003(6) 0.005(6) -0.005(6)
C5A 0.050(8) 0.064(7) 0.028(6) 0.005(6) 0.005(6) -0.010(7)
C6A 0.058(11) 0.067(10) 0.032(7) -0.001(8) 0.000(9) -0.014(10)
C8A 0.025(5) 0.051(10) 0.028(6) -0.002(7) 0.006(4) -0.012(7)
C9A 0.025(4) 0.059(8) 0.034(5) 0.003(6) 0.002(4) -0.013(6)
C10A 0.027(5) 0.060(9) 0.032(5) 0.009(6) -0.004(4) -0.015(6)
C11A 0.038(6) 0.053(6) 0.037(5) 0.003(5) -0.006(5) -0.023(5)
C12A 0.031(7) 0.038(6) 0.036(6) 0.000(5) -0.001(5) -0.008(5)
Cl1S 0.0844(15) 0.118(2) 0.0606(12) 0.0026(13) 0.0203(11) 0.0111(15)
C1S 0.116(12) 0.123(13) 0.070(8) 0.000 0.005(8) 0.000
O1S 0.0204(16) 0.041(2) 0.0148(16) -0.0043(15) 0.0019(13) 0.0003(15)

loop_
_atom_type_symbol
_atom_type_description
_atom_type_scat_dispersion_real
_atom_type_scat_dispersion_imag
_atom_type_scat_source
C C 0.0181 0.0091 'International Tables Vol C Tables 4.2.6.8 and 6.1.1.4'
H H 0.0000 0.0000 'International Tables Vol C Tables 4.2.6.8 and 6.1.1.4'
Cl Cl 0.3639 0.7018 'International Tables Vol C Tables 4.2.6.8 and 6.1.1.4'
N N 0.0311 0.0180 'International Tables Vol C Tables 4.2.6.8 and 6.1.1.4'
O O 0.0492 0.0322 'International Tables Vol C Tables 4.2.6.8 and 6.1.1.4'
P P 0.2955 0.4335 'International Tables Vol C Tables 4.2.6.8 and 6.1.1.4'
S S 0.3331 0.5567 'International Tables Vol C Tables 4.2.6.8 and 6.1.1.4'

loop_
_geom_angle_atom_site_label_1
_geom_angle_atom_site_label_2
_geom_angle_atom_site_label_3
_geom_angle
_geom_angle_site_symmetry_1
C15 S1 C14 101.2(2) .
C1 P1 C13 101.2(2) .
C7 P1 C1 101.8(2) .
C7 P1 C13 99.0(2) .
C32 O3 C35 119.0(3) .
C18 N1 H1 116.9 .
C21 N1 H1 116.9 .
C21 N1 C18 126.2(3) .
C24 N2 H2 119.4 .
C24 N2 C25 121.2(3) .
C25 N2 H2 119.4 .
C36 N4 H4 110.2 .
C40 N4 H4 110.2 .
C40 N4 C36 110.5(3) .
C40 N4 C41 108.0(3) .
C41 N4 H4 110.2 .
C41 N4 C36 107.8(3) .
C28 N28 C29 116.9(4) .
C2 C1 P1 120.9(5) .
C2 C1 C6 117.0(6) .
C6 C1 P1 121.2(5) .
C2A C1 P1 123.2(9) .
C6A C1 P1 113.9(17) .
C6A C1 C2A 122.9(19) .
C1 C2 H2A 118.8 .
C1 C2 C3 122.4(8) .
C3 C2 H2A 118.8 .
C2 C3 H3 120.1 .
C4 C3 C2 119.8(12) .
C4 C3 H3 120.1 .
C3 C4 H4A 119.2 .
C3 C4 C5 122(2) .
C5 C4 H4A 119.2 .
C4 C5 H5 121.1 .
C4 C5 C6 117.7(13) .
C6 C5 H5 121.1 .
C1 C6 H6 119.7 .
C5 C6 C1 120.7(8) .
C5 C6 H6 119.7 .
C8 C7 P1 116.8(14) .
C12 C7 P1 132.8(12) .
C12 C7 C8 110.4(18) .
C8A C7 P1 127.2(11) .
C8A C7 C12A 122.6(12) .
C12A C7 P1 109.9(7) .
C7 C8 H8 119.4 .
C9 C8 C7 121(2) .
C9 C8 H8 119.4 .
C8 C9 H9 120.7 .
C10 C9 C8 119(2) .
C10 C9 H9 120.7 .
C9 C10 H10 117.8 .
C11 C10 C9 124(2) .
C11 C10 H10 117.8 .
C10 C11 H11 120.5 .
C10 C11 C12 119(2) .
C12 C11 H11 120.5 .
C7 C12 C11 126(2) .
C7 C12 H12 117.0 .
C11 C12 H12 117.0 .
P1 C13 H13A 109.6 .
P1 C13 H13B 109.6 .
H13A C13 H13B 108.1 .
C14 C13 P1 110.2(4) .
C14 C13 H13A 109.6 .
C14 C13 H13B 109.6 .
S1 C14 H14A 108.9 .
S1 C14 H14B 108.9 .
C13 C14 S1 113.3(4) .
C13 C14 H14A 108.9 .
C13 C14 H14B 108.9 .
H14A C14 H14B 107.7 .
C16 C15 S1 121.0(4) .
C16 C15 C20 118.5(4) .
C20 C15 S1 120.5(3) .
C15 C16 H16 119.4 .
C17 C16 C15 121.2(4) .
C17 C16 H16 119.4 .
C16 C17 H17 119.9 .
C16 C17 C18 120.2(4) .
C18 C17 H17 119.9 .
C17 C18 N1 117.9(4) .
C19 C18 N1 123.1(4) .
C19 C18 C17 118.9(4) .
C18 C19 H19 119.8 .
C20 C19 C18 120.5(4) .
C20 C19 H19 119.8 .
C15 C20 H20 119.6 .
C19 C20 C15 120.8(4) .
C19 C20 H20 119.6 .
N1 C21 C22 137.0(4) .
N1 C21 C24 131.1(4) .
C24 C21 C22 91.9(3) .
O1 C22 C21 137.2(4) .
O1 C22 C23 134.3(4) .
C21 C22 C23 88.6(3) .
O2 C23 C22 135.4(4) .
O2 C23 C24 136.2(4) .
C24 C23 C22 88.3(3) .
N2 C24 C21 135.6(4) .
N2 C24 C23 133.2(4) .
C21 C24 C23 91.2(3) .
N2 C25 H25 108.1 .
N2 C25 C26 110.6(3) .
N2 C25 C36 108.9(3) .
C26 C25 H25 108.1 .
C26 C25 C36 113.0(3) .
C36 C25 H25 108.1 .
C27 C26 C25 120.2(4) .
C27 C26 C34 118.4(4) .
C34 C26 C25 121.3(4) .
C26 C27 H27 119.9 .
C26 C27 C28 120.2(4) .
C28 C27 H27 119.9 .
N28 C28 C27 124.3(4) .
N28 C28 H28 117.9 .
C27 C28 H28 117.9 .
N28 C29 C30 118.0(4) .
N28 C29 C34 123.0(4) .
C30 C29 C34 119.0(4) .
C29 C30 H30 119.0 .
C31 C30 C29 122.0(4) .
C31 C30 H30 119.0 .
C30 C31 H31 120.4 .
C30 C31 C32 119.2(4) .
C32 C31 H31 120.4 .
O3 C32 C31 123.2(4) .
O3 C32 C33 116.4(4) .
C33 C32 C31 120.5(4) .
C32 C33 H33 119.0 .
C32 C33 C34 121.9(4) .
C34 C33 H33 119.0 .
C26 C34 C29 117.1(4) .
C33 C34 C26 125.5(4) .
C33 C34 C29 117.3(4) .
O3 C35 H35A 109.5 .
O3 C35 H35B 109.5 .
O3 C35 H35C 109.5 .
H35A C35 H35B 109.5 .
H35A C35 H35C 109.5 .
H35B C35 H35C 109.5 .
N4 C36 C25 109.3(3) .
N4 C36 H36 107.4 .
N4 C36 C37 110.1(3) .
C25 C36 H36 107.4 .
C25 C36 C37 114.8(3) .
C37 C36 H36 107.4 .
C36 C37 H37A 109.9 .
C36 C37 H37B 109.9 .
H37A C37 H37B 108.3 .
C38 C37 C36 108.8(3) .
C38 C37 H37A 109.9 .
C38 C37 H37B 109.9 .
C37 C38 H38 110.2 .
C37 C38 C42 110.8(4) .
C39 C38 C37 108.3(3) .
C39 C38 H38 110.2 .
C39 C38 C42 107.0(3) .
C42 C38 H38 110.2 .
C38 C39 H39A 110.0 .
C38 C39 H39B 110.0 .
C38 C39 C40 108.5(4) .
H39A C39 H39B 108.4 .
C40 C39 H39A 110.0 .
C40 C39 H39B 110.0 .
N4 C40 C39 110.7(4) .
N4 C40 H40A 109.5 .
N4 C40 H40B 109.5 .
C39 C40 H40A 109.5 .
C39 C40 H40B 109.5 .
H40A C40 H40B 108.1 .
N4 C41 H41A 109.2 .
N4 C41 H41B 109.2 .
N4 C41 C42 111.8(3) .
H41A C41 H41B 107.9 .
C42 C41 H41A 109.2 .
C42 C41 H41B 109.2 .
C38 C42 C41 106.1(3) .
C38 C42 H42 107.2 .
C41 C42 H42 107.2 .
C43 C42 C38 115.2(4) .
C43 C42 C41 113.4(4) .
C43 C42 H42 107.2 .
C42 C43 H43A 108.9 .
C42 C43 H43B 108.9 .
C42 C43 C44 113.3(4) .
H43A C43 H43B 107.7 .
C44 C43 H43A 108.9 .
C44 C43 H43B 108.9 .
C43 C44 H44A 109.5 .
C43 C44 H44B 109.5 .
C43 C44 H44C 109.5 .
H44A C44 H44B 109.5 .
H44A C44 H44C 109.5 .
H44B C44 H44C 109.5 .
C1 C2A H2AA 122.0 .
C3A C2A C1 116(2) .
C3A C2A H2AA 122.0 .
C2A C3A H3A 119.9 .
C4A C3A C2A 120(4) .
C4A C3A H3A 119.9 .
C3A C4A H4AA 122.7 .
C5A C4A C3A 115(6) .
C5A C4A H4AA 122.7 .
C4A C5A H5A 116.9 .
C4A C5A C6A 126(4) .
C6A C5A H5A 116.9 .
C1 C6A C5A 119(3) .
C1 C6A H6A 120.3 .
C5A C6A H6A 120.3 .
C7 C8A H8A 118.9 .
C7 C8A C9A 122.2(16) .
C9A C8A H8A 118.9 .
C8A C9A H9A 120.5 .
C10A C9A C8A 119.0(15) .
C10A C9A H9A 120.5 .
C9A C10A H10A 120.3 .
C9A C10A C11A 119.3(13) .
C11A C10A H10A 120.3 .
C10A C11A H11A 119.3 .
C12A C11A C10A 121.3(12) .
C12A C11A H11A 119.3 .
C7 C12A H12A 122.3 .
C11A C12A C7 115.5(12) .
C11A C12A H12A 122.3 .
Cl1S C1S Cl1S 113.1(11) 2_656
Cl1S C1S H1SA 109.0 2_656
Cl1S C1S H1SA 109.0 .
Cl1S C1S H1SB 109.0 2_656
Cl1S C1S H1SB 109.0 .
H1SA C1S H1SB 107.8 .
H1SC O1S H1SD 109.6 .

loop_
_geom_bond_atom_site_label_1
_geom_bond_atom_site_label_2
_geom_bond_distance
_geom_bond_site_symmetry_2
S1 C14 1.819(6) .
S1 C15 1.773(4) .
P1 C1 1.836(5) .
P1 C7 1.819(6) .
P1 C13 1.854(6) .
O1 C22 1.222(5) .
O2 C23 1.220(5) .
O3 C32 1.363(5) .
O3 C35 1.421(5) .
N1 H1 0.8800 .
N1 C18 1.400(5) .
N1 C21 1.350(5) .
N2 H2 0.8800 .
N2 C24 1.319(5) .
N2 C25 1.474(5) .
N4 H4 1.0000 .
N4 C36 1.489(5) .
N4 C40 1.477(6) .
N4 C41 1.480(5) .
N28 C28 1.317(6) .
N28 C29 1.370(6) .
C1 C2 1.359(10) .
C1 C6 1.429(10) .
C1 C2A 1.46(3) .
C1 C6A 1.19(3) .
C2 H2A 0.9500 .
C2 C3 1.378(12) .
C3 H3 0.9500 .
C3 C4 1.36(2) .
C4 H4A 0.9500 .
C4 C5 1.38(2) .
C5 H5 0.9500 .
C5 C6 1.409(13) .
C6 H6 0.9500 .
C7 C8 1.55(4) .
C7 C12 1.35(3) .
C7 C8A 1.28(3) .
C7 C12A 1.441(17) .
C8 H8 0.9500 .
C8 C9 1.40(4) .
C9 H9 0.9500 .
C9 C10 1.35(3) .
C10 H10 0.9500 .
C10 C11 1.29(4) .
C11 H11 0.9500 .
C11 C12 1.43(3) .
C12 H12 0.9500 .
C13 H13A 0.9900 .
C13 H13B 0.9900 .
C13 C14 1.535(7) .
C14 H14A 0.9900 .
C14 H14B 0.9900 .
C15 C16 1.387(7) .
C15 C20 1.397(7) .
C16 H16 0.9500 .
C16 C17 1.387(6) .
C17 H17 0.9500 .
C17 C18 1.399(6) .
C18 C19 1.395(6) .
C19 H19 0.9500 .
C19 C20 1.386(6) .
C20 H20 0.9500 .
C21 C22 1.463(6) .
C21 C24 1.415(6) .
C22 C23 1.495(6) .
C23 C24 1.475(6) .
C25 H25 1.0000 .
C25 C26 1.527(5) .
C25 C36 1.540(6) .
C26 C27 1.370(6) .
C26 C34 1.418(6) .
C27 H27 0.9500 .
C27 C28 1.402(6) .
C28 H28 0.9500 .
C29 C30 1.404(6) .
C29 C34 1.437(6) .
C30 H30 0.9500 .
C30 C31 1.368(7) .
C31 H31 0.9500 .
C31 C32 1.407(6) .
C32 C33 1.366(6) .
C33 H33 0.9500 .
C33 C34 1.417(6) .
C35 H35A 0.9800 .
C35 H35B 0.9800 .
C35 H35C 0.9800 .
C36 H36 1.0000 .
C36 C37 1.551(6) .
C37 H37A 0.9900 .
C37 H37B 0.9900 .
C37 C38 1.530(6) .
C38 H38 1.0000 .
C38 C39 1.522(6) .
C38 C42 1.533(6) .
C39 H39A 0.9900 .
C39 H39B 0.9900 .
C39 C40 1.540(6) .
C40 H40A 0.9900 .
C40 H40B 0.9900 .
C41 H41A 0.9900 .
C41 H41B 0.9900 .
C41 C42 1.557(6) .
C42 H42 1.0000 .
C42 C43 1.516(6) .
C43 H43A 0.9900 .
C43 H43B 0.9900 .
C43 C44 1.518(7) .
C44 H44A 0.9800 .
C44 H44B 0.9800 .
C44 H44C 0.9800 .
C2A H2AA 0.9500 .
C2A C3A 1.44(3) .
C3A H3A 0.9500 .
C3A C4A 1.41(7) .
C4A H4AA 0.9500 .
C4A C5A 1.31(8) .
C5A H5A 0.9500 .
C5A C6A 1.42(4) .
C6A H6A 0.9500 .
C8A H8A 0.9500 .
C8A C9A 1.41(3) .
C9A H9A 0.9500 .
C9A C10A 1.36(2) .
C10A H10A 0.9500 .
C10A C11A 1.41(2) .
C11A H11A 0.9500 .
C11A C12A 1.394(17) .
C12A H12A 0.9500 .
Cl1S C1S 1.751(11) .
C1S Cl1S 1.751(11) 2_656
C1S H1SA 0.9900 .
C1S H1SB 0.9900 .
O1S H1SC 0.8672 .
O1S H1SD 0.8677 .

loop_
_geom_torsion_atom_site_label_1
_geom_torsion_atom_site_label_2
_geom_torsion_atom_site_label_3
_geom_torsion_atom_site_label_4
_geom_torsion
S1 C15 C16 C17 -179.7(3)
S1 C15 C20 C19 -179.6(3)
P1 C1 C2 C3 -177.9(8)
P1 C1 C6 C5 178.9(7)
P1 C1 C2A C3A -180.0(17)
P1 C1 C6A C5A -174(2)
P1 C7 C8 C9 173(2)
P1 C7 C12 C11 -175.6(15)
P1 C7 C8A C9A 175.9(13)
P1 C7 C12A C11A -176.9(9)
P1 C13 C14 S1 -177.2(3)
O1 C22 C23 O2 2.6(8)
O1 C22 C23 C24 -177.9(5)
O2 C23 C24 N2 0.1(8)
O2 C23 C24 C21 178.2(5)
O3 C32 C33 C34 178.7(4)
N1 C18 C19 C20 -175.1(4)
N1 C21 C22 O1 -2.1(9)
N1 C21 C22 C23 178.8(5)
N1 C21 C24 N2 -0.8(8)
N1 C21 C24 C23 -178.8(4)
N2 C25 C26 C27 41.6(5)
N2 C25 C26 C34 -137.8(4)
N2 C25 C36 N4 52.9(4)
N2 C25 C36 C37 177.2(3)
N4 C36 C37 C38 11.6(5)
N4 C41 C42 C38 17.5(4)
N4 C41 C42 C43 144.9(3)
N28 C29 C30 C31 178.7(4)
N28 C29 C34 C26 -2.3(6)
N28 C29 C34 C33 179.9(4)
C1 P1 C7 C8 47(2)
C1 P1 C7 C12 -130.9(15)
C1 P1 C7 C8A 45(2)
C1 P1 C7 C12A -141.7(7)
C1 P1 C13 C14 -161.9(3)
C1 C2 C3 C4 2(2)
C1 C2A C3A C4A -2(5)
C2 C1 C6 C5 9.5(14)
C2 C1 C2A C3A -81(3)
C2 C1 C6A C5A 47(3)
C2 C3 C4 C5 3(3)
C3 C4 C5 C6 -2(3)
C4 C5 C6 C1 -4.5(19)
C6 C1 C2 C3 -8.5(14)
C6 C1 C2A C3A 31(3)
C6 C1 C6A C5A -63(4)
C7 P1 C1 C2 -147.2(6)
C7 P1 C1 C6 43.9(7)
C7 P1 C1 C2A -101.7(14)
C7 P1 C1 C6A 79(2)
C7 P1 C13 C14 -57.8(4)
C7 C8 C9 C10 5(4)
C7 C8A C9A C10A -3(3)
C8 C7 C12 C11 6(3)
C8 C7 C8A C9A 168(20)
C8 C7 C12A C11A -7(3)
C8 C9 C10 C11 1(3)
C9 C10 C11 C12 -4(3)
C10 C11 C12 C7 -1(3)
C12 C7 C8 C9 -8(4)
C12 C7 C8A C9A -7(3)
C12 C7 C12A C11A 22(3)
C13 P1 C1 C2 -45.4(7)
C13 P1 C1 C6 145.7(7)
C13 P1 C1 C2A 0.1(15)
C13 P1 C1 C6A -179(2)
C13 P1 C7 C8 -57(2)
C13 P1 C7 C12 125.6(15)
C13 P1 C7 C8A -58(2)
C13 P1 C7 C12A 114.8(7)
C14 S1 C15 C16 58.0(4)
C14 S1 C15 C20 -122.9(4)
C15 S1 C14 C13 65.6(4)
C15 C16 C17 C18 -0.9(6)
C16 C15 C20 C19 -0.5(6)
C16 C17 C18 N1 176.0(3)
C16 C17 C18 C19 -0.2(6)
C17 C18 C19 C20 0.8(6)
C18 N1 C21 C22 -23.7(7)
C18 N1 C21 C24 156.5(4)
C18 C19 C20 C15 -0.5(6)
C20 C15 C16 C17 1.2(6)
C21 N1 C18 C17 173.5(4)
C21 N1 C18 C19 -10.5(6)
C21 C22 C23 O2 -178.2(5)
C21 C22 C23 C24 1.3(3)
C22 C21 C24 N2 179.3(4)
C22 C21 C24 C23 1.4(3)
C22 C23 C24 N2 -179.4(4)
C22 C23 C24 C21 -1.3(3)
C24 N2 C25 C26 107.2(4)
C24 N2 C25 C36 -128.1(4)
C24 C21 C22 O1 177.8(5)
C24 C21 C22 C23 -1.3(3)
C25 N2 C24 C21 -178.8(4)
C25 N2 C24 C23 -1.6(6)
C25 C26 C27 C28 -179.9(4)
C25 C26 C34 C29 -178.7(4)
C25 C26 C34 C33 -1.1(6)
C25 C36 C37 C38 -112.2(4)
C26 C25 C36 N4 176.2(3)
C26 C25 C36 C37 -59.6(4)
C26 C27 C28 N28 -0.7(7)
C27 C26 C34 C29 1.8(6)
C27 C26 C34 C33 179.4(4)
C28 N28 C29 C30 -177.5(4)
C28 N28 C29 C34 1.2(6)
C29 N28 C28 C27 0.4(6)
C29 C30 C31 C32 1.2(7)
C30 C29 C34 C26 176.4(4)
C30 C29 C34 C33 -1.4(6)
C30 C31 C32 O3 179.9(4)
C30 C31 C32 C33 -0.9(7)
C31 C32 C33 C34 -0.6(7)
C32 C33 C34 C26 -175.8(4)
C32 C33 C34 C29 1.8(6)
C34 C26 C27 C28 -0.5(6)
C34 C29 C30 C31 0.0(7)
C35 O3 C32 C31 -0.6(6)
C35 O3 C32 C33 -179.9(4)
C36 N4 C40 C39 50.1(4)
C36 N4 C41 C42 -70.8(4)
C36 C25 C26 C27 -80.7(5)
C36 C25 C26 C34 99.9(4)
C36 C37 C38 C39 51.9(4)
C36 C37 C38 C42 -65.2(4)
C37 C38 C39 C40 -67.2(4)
C37 C38 C42 C41 48.1(4)
C37 C38 C42 C43 -78.2(5)
C38 C39 C40 N4 14.8(4)
C38 C42 C43 C44 -71.6(5)
C39 C38 C42 C41 -69.8(4)
C39 C38 C42 C43 163.9(3)
C40 N4 C36 C25 61.6(4)
C40 N4 C36 C37 -65.4(4)
C40 N4 C41 C42 48.6(4)
C41 N4 C36 C25 179.5(3)
C41 N4 C36 C37 52.5(4)
C41 N4 C40 C39 -67.6(4)
C41 C42 C43 C44 165.8(4)
C42 C38 C39 C40 52.3(4)
C2A C1 C2 C3 76.4(18)
C2A C1 C6 C5 -30.9(16)
C2A C1 C6A C5A 7(4)
C2A C3A C4A C5A -2(8)
C3A C4A C5A C6A 9(9)
C4A C5A C6A C1 -11(7)
C6A C1 C2 C3 -42(2)
C6A C1 C6 C5 93(3)
C6A C1 C2A C3A -1(4)
C8A C7 C8 C9 -13(15)
C8A C7 C12 C11 7(3)
C8A C7 C12A C11A -4(2)
C8A C9A C10A C11A 2(2)
C9A C10A C11A C12A -2(2)
C10A C11A C12A C7 2.8(18)
C12A C7 C8 C9 4(5)
C12A C7 C12 C11 -151(5)
C12A C7 C8A C9A 4(3)
